data_7049945
loop_
_publ_author_name
'Kaczmarek, Anna M.'
'Van Deun, Rik'
'Van Hecke, Kristof'

_publ_section_title
;
 Holmium, thulium and lutetium-octamolybdate
 [Mo<sub>8</sub>O<sub>28</sub>]<sup>8-</sup> 1D chains: luminescence
 investigation of europium doped lutetium-octamolybdate.
;
_journal_issue 23
_journal_name_full 'Dalton transactions (Cambridge, England : 2003)'
_journal_page_first 8186
_journal_page_last 8192
_journal_paper_doi 10.1039/c9dt00695h
_journal_volume 48
_journal_year 2019
_chemical_formula_moiety 'Ho Mo8 O33 H12, 5(H4N), 8(H2O)'
_chemical_formula_sum 'H48 Ho Mo8 N5 O41'
_chemical_formula_weight 1694.79
_space_group_crystal_system triclinic
_space_group_IT_number 2
_space_group_name_Hall '-P 1'
_space_group_name_H-M_alt 'P -1'
_symmetry_space_group_name_Hall '-P 1'
_symmetry_space_group_name_H-M 'P -1'
_atom_sites_solution_primary dual
_audit_creation_date 2019-04-17
_audit_creation_method
;
Olex2 1.2
(compiled May 18 2018 14:05:52 for OlexSys, GUI svn.r5506)
;
_audit_update_record
;
2019-04-17 deposited with the CCDC.    2019-05-03 downloaded from the CCDC.
;
_cell_angle_alpha 76.253(3)
_cell_angle_beta 84.980(3)
_cell_angle_gamma 84.373(3)
_cell_formula_units_Z 2
_cell_length_a 10.5227(4)
_cell_length_b 12.9748(5)
_cell_length_c 14.3537(4)
_cell_measurement_reflns_used 12050
_cell_measurement_temperature 100.1(2)
_cell_measurement_theta_max 75.2290
_cell_measurement_theta_min 3.1500
_cell_volume 1890.22(12)
_computing_cell_refinement 'CrysAlisPro 1.171.39.46 (Rigaku OD, 2018)'
_computing_data_collection 'CrysAlisPro 1.171.39.46 (Rigaku OD, 2018)'
_computing_data_reduction 'CrysAlisPro 1.171.39.46 (Rigaku OD, 2018)'
_computing_molecular_graphics 'Olex2 (Dolomanov et al., 2009)'
_computing_publication_material 'Olex2 (Dolomanov et al., 2009)'
_computing_structure_refinement 'ShelXL (Sheldrick, 2015)'
_computing_structure_solution 'ShelXT (Sheldrick, 2015)'
_diffrn_ambient_environment N~2~
_diffrn_ambient_temperature 100.1(2)
_diffrn_detector 'CCD plate'
_diffrn_detector_area_resol_mean 10.4839
_diffrn_detector_type Atlas
_diffrn_measured_fraction_theta_full 0.996
_diffrn_measured_fraction_theta_max 0.979
_diffrn_measurement_details
;
List of Runs (angles in degrees, time in seconds):

  # Type    Start    End  Width  t~exp~   \w     \q     \k     \f   Frames
#--------------------------------------------------------------------------
  1  \w   -116.00 -17.00   1.00    2.00    --  -41.68 -38.00 -90.00   99
  2  \w    -66.00  33.00   1.00    2.00    --  -41.68  38.00  90.00   99
  3  \w     23.00  98.00   1.00    2.00    --   41.68-125.00 -60.00   75
  4  \w      1.00  83.00   1.00    2.00    --   41.68 -99.00  60.00   82
  5  \w      9.00 118.00   1.00    2.00    --   41.68  77.00-180.00  109
  6  \w     26.00 110.00   1.00    9.00    --  109.13 -94.00  60.00   84
  7  \w     36.00 106.00   1.00    9.00    --  109.13-125.00-180.00   70
  8  \w     36.00 135.00   1.00    9.00    --  109.13 -45.00 -30.00   99
  9  \w     36.00 117.00   1.00    9.00    --  109.13-125.00  30.00   81
 10  \w     36.00 106.00   1.00    9.00    --  109.13-125.00 -60.00   70
 11  \w     80.00 178.00   1.00    9.00    --  109.13  61.00 120.00   98
 12  \w     83.00 178.00   1.00    9.00    --  109.13  45.00-120.00   95
 13  \w     81.00 178.00   1.00    9.00    --  109.13  30.00-150.00   97
 14  \w    101.00 178.00   1.00    9.00    --  109.13 104.00 -42.00   77
 15  \w     37.00 138.00   1.00    9.00    --  109.13 -61.00 120.00  101
 16  \w     94.00 178.00   1.00    9.00    --  109.13 125.00  60.00   84
 17  \w   -116.00 -17.00   1.00    2.00    --  -41.68 -38.00  90.00   99
 18  \w   -115.00 -14.00   1.00    2.00    --  -41.68 -57.00  30.00  101
 19  \w      9.00 118.00   1.00    2.00    --   41.68  77.00 -90.00  109
 20  \w    -33.00  66.00   1.00    2.00    --   41.68 -38.00 150.00   99
 21  \w      9.00 118.00   1.00    2.00    --   41.68  77.00  60.00  109
 22  \w     81.00 178.00   1.00    9.00    --  109.13  30.00 -60.00   97
 23  \w     80.00 178.00   1.00    9.00    --  109.13  61.00   0.00   98
 24  \w     56.00 178.00   1.00    9.00    --  109.13  15.00  30.00  122
 25  \w     80.00 178.00   1.00    9.00    --  109.13  61.00  90.00   98
 26  \w     80.00 178.00   1.00    9.00    --  109.13  61.00  30.00   98
 27  \w     80.00 178.00   1.00    9.00    --  109.13  61.00 150.00   98
 28  \w     80.00 178.00   1.00    9.00    --  109.13  61.00 -60.00   98
 29  \w     77.00 178.00   1.00    9.00    --  109.13  77.00-180.00  101
 30  \w     80.00 178.00   1.00    9.00    --  109.13  61.00 -30.00   98
 31  \w     80.00 178.00   1.00    9.00    --  109.13  61.00  60.00   98
 32  \w      9.00 104.00   1.00    2.00    --   41.68  77.00 -30.00   95
 33  \w      1.00  83.00   1.00    2.00    --   41.68 -99.00 -30.00   82
;
_diffrn_measurement_device 'four-circle diffractometer'
_diffrn_measurement_device_type 'SuperNova, Dual, Cu at home/near, Atlas'
_diffrn_measurement_method '\w scans'
_diffrn_orient_matrix_type 'CrysAlisPro convention (1999,Acta A55,543-557)'
_diffrn_orient_matrix_UB_11 -0.1416117000
_diffrn_orient_matrix_UB_12 -0.0232857000
_diffrn_orient_matrix_UB_13 0.0058090000
_diffrn_orient_matrix_UB_21 0.0088760000
_diffrn_orient_matrix_UB_22 -0.0580539000
_diffrn_orient_matrix_UB_23 0.1064088000
_diffrn_orient_matrix_UB_31 -0.0400644000
_diffrn_orient_matrix_UB_32 0.1054756000
_diffrn_orient_matrix_UB_33 0.0301041000
_diffrn_radiation_monochromator mirror
_diffrn_radiation_probe x-ray
_diffrn_radiation_type CuK\a
_diffrn_radiation_wavelength 1.54184
_diffrn_reflns_av_R_equivalents 0.0843
_diffrn_reflns_av_unetI/netI 0.0598
_diffrn_reflns_Laue_measured_fraction_full 0.996
_diffrn_reflns_Laue_measured_fraction_max 0.979
_diffrn_reflns_limit_h_max 13
_diffrn_reflns_limit_h_min -13
_diffrn_reflns_limit_k_max 16
_diffrn_reflns_limit_k_min -14
_diffrn_reflns_limit_l_max 17
_diffrn_reflns_limit_l_min -17
_diffrn_reflns_number 35880
_diffrn_reflns_point_group_measured_fraction_full 0.996
_diffrn_reflns_point_group_measured_fraction_max 0.979
_diffrn_reflns_theta_full 67.684
_diffrn_reflns_theta_max 75.273
_diffrn_reflns_theta_min 3.177
_diffrn_source 'micro-focus sealed X-ray tube'
_diffrn_source_type 'SuperNova (Cu) X-ray Source'
_exptl_absorpt_coefficient_mu 25.907
_exptl_absorpt_correction_T_max 1.000
_exptl_absorpt_correction_T_min 0.833
_exptl_absorpt_correction_type gaussian
_exptl_absorpt_process_details
;
CrysAlisPro 1.171.39.46 (Rigaku Oxford Diffraction, 2018)
Numerical absorption correction based on gaussian integration over
            a multifaceted crystal model
Empirical absorption correction using spherical harmonics,
 implemented in SCALE3 ABSPACK scaling algorithm.
;
_exptl_crystal_colour 'clear colourless'
_exptl_crystal_colour_lustre clear
_exptl_crystal_colour_primary colourless
_exptl_crystal_density_diffrn 2.978
_exptl_crystal_description needle
_exptl_crystal_F_000 1604
_exptl_crystal_size_max 0.124
_exptl_crystal_size_mid 0.074
_exptl_crystal_size_min 0.042
_refine_diff_density_max 3.234
_refine_diff_density_min -2.429
_refine_diff_density_rms 0.385
_refine_ls_extinction_method none
_refine_ls_goodness_of_fit_ref 1.074
_refine_ls_hydrogen_treatment undef
_refine_ls_matrix_type full
_refine_ls_number_parameters 496
_refine_ls_number_reflns 7644
_refine_ls_number_restraints 330
_refine_ls_restrained_S_all 1.057
_refine_ls_R_factor_all 0.0791
_refine_ls_R_factor_gt 0.0682
_refine_ls_shift/su_max 0.001
_refine_ls_shift/su_mean 0.000
_refine_ls_structure_factor_coef Fsqd
_refine_ls_weighting_details 'w=1/[\s^2^(Fo^2^)+(0.0616P)^2^+110.4941P] where P=(Fo^2^+2Fc^2^)/3'
_refine_ls_weighting_scheme calc
_refine_ls_wR_factor_gt 0.1807
_refine_ls_wR_factor_ref 0.1875
_reflns_Friedel_coverage 0.000
_reflns_number_gt 6472
_reflns_number_total 7644
_reflns_threshold_expression 'I > 2\s(I)'
_cod_data_source_file c9dt00695h2.cif
_cod_data_source_block hopom_redo2
_cod_depositor_comments 'Adding full bibliography for 7049945--7049947.cif.'
_cod_database_code 7049945
_shelx_shelxl_version_number 2018/3
_shelx_space_group_comment
;
The symmetry employed for this shelxl refinement is uniquely defined
by the following loop, which should always be used as a source of
symmetry information in preference to the above space-group names.
They are only intended as comments.
;
_reflns_odcompleteness_completeness 99.79
_reflns_odcompleteness_iscentric 1
_reflns_odcompleteness_theta 66.97
_olex2_refinement_description
;
1. Uiso/Uaniso restraints and constraints
All non-hydrogen atoms restrained to be isotropic: with sigma of 0.01 and sigma
for terminal atoms of 0.02
;
_olex2_exptl_crystal_mounting_method 'mounted on a nylon loop'
_olex2_submission_special_instructions 'No special instructions were received'
_oxdiff_exptl_absorpt_empirical_details
;
Empirical correction (ABSPACK) includes:
- Absorption correction using spherical harmonics
- Frame scaling
;
_oxdiff_exptl_absorpt_empirical_full_max 5.270
_oxdiff_exptl_absorpt_empirical_full_min 0.478

loop_
_space_group_symop_operation_xyz
'x, y, z'
'-x, -y, -z'

loop_
_atom_site_label
_atom_site_type_symbol
_atom_site_fract_x
_atom_site_fract_y
_atom_site_fract_z
_atom_site_U_iso_or_equiv
_atom_site_adp_type
_atom_site_occupancy
_atom_site_site_symmetry_order
_atom_site_calc_flag
Ho1 Ho 0.42592(10) 0.60222(8) 0.80647(8) 0.0187(2) Uani 1 1 d
Mo1 Mo -0.14490(10) 1.05534(9) 0.45765(7) 0.0149(2) Uani 1 1 d
Mo2 Mo -0.05516(10) 0.81424(9) 0.43691(8) 0.0182(2) Uani 1 1 d
Mo3 Mo -0.09086(10) 0.78981(9) 0.67026(8) 0.0189(2) Uani 1 1 d
Mo4 Mo 0.06191(10) 0.93472(10) 0.77628(8) 0.0190(3) Uani 1 1 d
Mo5 Mo 0.41779(10) 0.91874(9) 0.76531(7) 0.0144(2) Uani 1 1 d
Mo6 Mo 0.60677(10) 0.78035(9) 0.93010(7) 0.0146(2) Uani 1 1 d
Mo7 Mo 0.57564(10) 0.81702(9) 1.15010(7) 0.0147(2) Uani 1 1 d
Mo8 Mo 0.64792(9) 1.04497(8) 1.01228(7) 0.0132(2) Uani 1 1 d
O1 O -0.1103(9) 1.1559(8) 0.3414(7) 0.0162(19) Uani 1 1 d
O2 O -0.1457(9) 1.1393(8) 0.5395(7) 0.0179(19) Uani 1 1 d
O3 O -0.3023(9) 1.0362(8) 0.4603(7) 0.020(2) Uani 1 1 d
O4 O -0.0694(10) 0.9573(8) 0.3632(7) 0.021(2) Uani 1 1 d
O5 O -0.0782(9) 0.9228(8) 0.5397(7) 0.0179(19) Uani 1 1 d
O6 O -0.0225(9) 0.7272(8) 0.5638(7) 0.022(2) Uani 1 1 d
O7 O 0.0325(11) 0.7472(9) 0.3599(8) 0.029(2) Uani 1 1 d
O8 O -0.2105(10) 0.7825(9) 0.4360(8) 0.024(2) Uani 1 1 d
O9 O -0.0561(11) 0.6806(10) 0.7584(8) 0.031(3) Uani 1 1 d
O10 O -0.2530(9) 0.7915(8) 0.6581(7) 0.021(2) Uani 1 1 d
O11 O -0.0988(9) 0.8998(8) 0.7390(7) 0.019(2) Uani 1 1 d
O12 O 0.0819(11) 0.8229(10) 0.8683(8) 0.031(3) Uani 1 1 d
O13 O 0.0001(11) 1.0344(10) 0.8310(8) 0.030(2) Uani 1 1 d
O14 O 0.2454(9) 0.9562(8) 0.7603(7) 0.019(2) Uani 1 1 d
O15 O 0.4826(9) 0.9987(8) 0.6623(7) 0.021(2) Uani 1 1 d
O16 O 0.4200(9) 0.7927(8) 0.7402(7) 0.018(2) Uani 1 1 d
O17 O 0.5959(9) 0.8813(8) 0.8180(7) 0.020(2) Uani 1 1 d
O18 O 0.5574(9) 0.6700(8) 0.8961(7) 0.020(2) Uani 1 1 d
O19 O 0.7666(10) 0.7543(8) 0.9410(7) 0.022(2) Uani 1 1 d
O20 O 0.5844(9) 0.9137(7) 0.9979(6) 0.0130(17) Uani 1 1 d
O21 O 0.5463(9) 0.7245(8) 1.0694(7) 0.0170(19) Uani 1 1 d
O22 O 0.5818(9) 0.9646(8) 1.1534(7) 0.0166(19) Uani 1 1 d
O23 O 0.7347(9) 0.7768(8) 1.1645(7) 0.020(2) Uani 1 1 d
O24 O 0.4989(10) 0.7626(8) 1.2584(7) 0.023(2) Uani 1 1 d
O25 O 0.6121(9) 1.1547(7) 1.0773(6) 0.0151(18) Uani 1 1 d
O26 O 0.6343(8) 1.1191(8) 0.8926(7) 0.0159(18) Uani 1 1 d
O27 O 0.8071(9) 1.0132(8) 1.0188(7) 0.0183(19) Uani 1 1 d
O28 O 0.2873(10) 0.6662(9) 0.9212(8) 0.025(2) Uani 1 1 d
O29 O 0.2935(11) 0.4643(9) 0.8904(10) 0.036(3) Uani 1 1 d
O30 O 0.2498(10) 0.6500(9) 0.7107(9) 0.028(2) Uani 1 1 d
O31 O 0.6025(12) 0.6271(9) 0.6993(9) 0.036(3) Uani 1 1 d
O32 O 0.5665(10) 0.4600(9) 0.8758(9) 0.032(3) Uani 1 1 d
O33 O 0.4277(13) 0.4814(10) 0.7042(10) 0.039(3) Uani 1 1 d
O34 O 0.7174(11) 0.0639(10) 0.7135(9) 0.035(3) Uani 1 1 d
O35 O 0.1800(11) 0.7261(11) 0.1919(10) 0.037(3) Uani 1 1 d
O36 O 0.4521(12) 0.1543(12) 0.4802(9) 0.041(3) Uani 1 1 d
O37 O 0.2262(14) 0.3837(12) 0.6627(11) 0.048(4) Uani 1 1 d
O38 O 0.9770(14) 0.8117(12) 0.0583(9) 0.044(3) Uani 1 1 d
O39 O 0.7988(15) 0.5196(12) 0.9124(13) 0.057(4) Uani 1 1 d
O40 O 0.0461(18) 0.4415(16) 0.8369(16) 0.076(5) Uani 1 1 d
O41 O 0.010(2) 0.5154(16) 0.5965(18) 0.085(6) Uani 1 1 d
O42 O 0.768(2) 0.4653(16) 0.6677(16) 0.088(6) Uani 1 1 d
O43 O 0.495(3) 0.677(2) 0.4570(18) 0.105(8) Uani 1 1 d
O44 O 0.317(4) 0.682(3) 0.515(2) 0.168(13) Uani 1 1 d
O45 O 0.030(3) 0.610(2) 0.958(2) 0.119(9) Uani 1 1 d
O46 O 0.620(3) 0.486(3) 0.550(3) 0.157(13) Uani 1 1 d

loop_
_atom_site_aniso_label
_atom_site_aniso_U_11
_atom_site_aniso_U_22
_atom_site_aniso_U_33
_atom_site_aniso_U_23
_atom_site_aniso_U_13
_atom_site_aniso_U_12
Ho1 0.0179(5) 0.0164(5) 0.0226(5) -0.0067(4) 0.0005(4) -0.0026(4)
Mo1 0.0140(5) 0.0178(5) 0.0136(5) -0.0058(4) -0.0001(4) 0.0002(4)
Mo2 0.0167(5) 0.0200(6) 0.0211(5) -0.0113(4) -0.0020(4) -0.0002(4)
Mo3 0.0174(5) 0.0202(6) 0.0188(5) -0.0042(4) -0.0006(4) -0.0022(4)
Mo4 0.0166(5) 0.0282(6) 0.0132(5) -0.0080(4) -0.0006(4) 0.0006(4)
Mo5 0.0162(5) 0.0157(5) 0.0128(5) -0.0058(4) -0.0009(4) -0.0015(4)
Mo6 0.0159(5) 0.0139(5) 0.0158(5) -0.0068(4) -0.0015(4) 0.0000(4)
Mo7 0.0177(5) 0.0135(5) 0.0138(5) -0.0042(4) -0.0028(4) -0.0004(4)
Mo8 0.0133(4) 0.0134(5) 0.0137(5) -0.0052(4) -0.0002(4) -0.0006(4)
O1 0.017(4) 0.018(4) 0.015(4) -0.007(3) -0.001(3) -0.003(3)
O2 0.013(4) 0.021(5) 0.020(4) -0.006(4) 0.000(3) 0.001(3)
O3 0.016(4) 0.025(5) 0.021(5) -0.007(4) -0.001(4) -0.005(4)
O4 0.029(5) 0.017(5) 0.013(4) -0.001(4) 0.002(4) 0.004(4)
O5 0.021(4) 0.018(4) 0.014(4) -0.001(3) -0.006(3) 0.000(3)
O6 0.019(4) 0.023(5) 0.024(5) -0.008(4) -0.005(4) 0.002(4)
O7 0.034(6) 0.030(6) 0.030(6) -0.019(5) -0.009(4) 0.001(5)
O8 0.024(5) 0.024(5) 0.027(5) -0.012(4) 0.003(4) 0.001(4)
O9 0.025(5) 0.035(6) 0.031(6) -0.003(5) 0.000(4) -0.002(5)
O10 0.020(5) 0.023(5) 0.019(5) -0.005(4) 0.001(4) -0.008(4)
O11 0.018(4) 0.024(5) 0.015(4) -0.004(4) -0.001(3) -0.001(4)
O12 0.036(6) 0.038(7) 0.019(5) -0.009(5) -0.012(4) 0.004(5)
O13 0.027(5) 0.044(7) 0.023(5) -0.021(5) 0.002(4) 0.006(5)
O14 0.020(4) 0.023(5) 0.016(4) -0.009(4) 0.001(3) -0.003(4)
O15 0.022(5) 0.021(5) 0.021(5) -0.010(4) 0.003(4) -0.002(4)
O16 0.019(4) 0.023(5) 0.016(4) -0.011(4) 0.003(3) -0.012(4)
O17 0.018(4) 0.019(5) 0.024(5) -0.009(4) 0.001(4) -0.003(4)
O18 0.023(4) 0.018(5) 0.023(5) -0.011(4) 0.000(4) -0.004(4)
O19 0.024(5) 0.020(5) 0.022(5) -0.007(4) -0.005(4) 0.002(4)
O20 0.018(4) 0.009(4) 0.011(4) 0.000(3) 0.001(3) -0.002(3)
O21 0.019(4) 0.018(5) 0.015(4) -0.006(3) -0.002(3) -0.001(3)
O22 0.024(4) 0.013(4) 0.014(4) -0.008(3) 0.006(3) -0.007(4)
O23 0.021(5) 0.022(5) 0.020(5) -0.009(4) -0.001(4) -0.006(4)
O24 0.029(5) 0.019(5) 0.020(5) -0.003(4) -0.006(4) 0.002(4)
O25 0.019(4) 0.014(4) 0.015(4) -0.007(3) -0.002(3) -0.001(3)
O26 0.014(4) 0.017(4) 0.019(4) -0.008(3) -0.002(3) 0.002(3)
O27 0.018(4) 0.021(5) 0.015(4) -0.003(4) 0.001(3) -0.002(4)
O28 0.025(5) 0.022(5) 0.033(6) -0.014(4) 0.005(4) -0.007(4)
O29 0.022(5) 0.022(6) 0.056(7) 0.000(5) 0.012(5) -0.001(4)
O30 0.024(5) 0.025(6) 0.038(6) -0.010(5) -0.015(4) 0.007(4)
O31 0.044(7) 0.022(6) 0.040(6) -0.010(5) 0.022(5) -0.006(5)
O32 0.023(5) 0.024(6) 0.053(7) -0.012(5) -0.015(5) -0.003(4)
O33 0.045(7) 0.028(6) 0.052(7) -0.025(6) -0.019(6) 0.008(5)
O34 0.028(6) 0.037(7) 0.044(7) -0.018(5) 0.002(5) -0.002(5)
O35 0.024(5) 0.042(7) 0.045(7) -0.013(6) 0.000(5) 0.000(5)
O36 0.034(6) 0.057(8) 0.029(6) -0.007(6) 0.007(5) -0.001(6)
O37 0.046(7) 0.048(8) 0.055(8) -0.012(6) -0.025(6) -0.013(6)
O38 0.056(8) 0.050(8) 0.027(6) -0.014(6) -0.001(6) 0.006(6)
O39 0.049(8) 0.041(8) 0.076(10) -0.009(7) 0.011(7) 0.000(6)
O40 0.064(10) 0.076(11) 0.101(12) -0.037(10) -0.038(9) 0.007(8)
O41 0.079(11) 0.062(11) 0.116(14) -0.033(10) 0.011(10) -0.007(9)
O42 0.093(12) 0.062(11) 0.086(12) 0.002(9) 0.029(10) 0.019(9)
O43 0.131(16) 0.098(14) 0.090(13) -0.034(12) 0.001(12) -0.013(12)
O44 0.170(19) 0.164(19) 0.129(18) -0.003(15) 0.016(15) 0.088(15)
O45 0.124(16) 0.107(15) 0.111(15) -0.015(13) 0.033(13) 0.009(13)
O46 0.150(19) 0.16(2) 0.16(2) -0.044(16) -0.008(16) -0.010(16)

loop_
_atom_type_symbol
_atom_type_description
_atom_type_scat_dispersion_real
_atom_type_scat_dispersion_imag
_atom_type_scat_source
Ho Ho -14.9734 3.7046 'International Tables Vol C Tables 4.2.6.8 and 6.1.1.4'
Mo Mo -0.0483 2.7339 'International Tables Vol C Tables 4.2.6.8 and 6.1.1.4'
O O 0.0492 0.0322 'International Tables Vol C Tables 4.2.6.8 and 6.1.1.4'
N N 0.0311 0.0180 'International Tables Vol C Tables 4.2.6.8 and 6.1.1.4'
H H 0.0000 0.0000 'International Tables Vol C Tables 4.2.6.8 and 6.1.1.4'

loop_
_exptl_crystal_face_index_h
_exptl_crystal_face_index_k
_exptl_crystal_face_index_l
_exptl_crystal_face_perp_dist
3 -7 -2 0.0347
-3 7 2 0.0347
4 3 8 0.0603
-4 -3 -8 0.0603
5 3 -5 0.0413
-5 -3 5 0.0010
-3 6 6 0.0192

loop_
_geom_angle_atom_site_label_1
_geom_angle_atom_site_label_2
_geom_angle_atom_site_label_3
_geom_angle
_geom_angle_site_symmetry_1
_geom_angle_site_symmetry_3
O18 Ho1 O16 73.3(3) . .
O18 Ho1 O28 74.6(4) . .
O18 Ho1 O29 117.9(4) . .
O18 Ho1 O30 142.3(4) . .
O18 Ho1 O32 73.9(4) . .
O18 Ho1 O33 142.5(4) . .
O28 Ho1 O16 78.8(3) . .
O28 Ho1 O29 70.8(4) . .
O28 Ho1 O30 83.8(4) . .
O28 Ho1 O33 139.0(4) . .
O29 Ho1 O16 142.0(4) . .
O30 Ho1 O16 72.5(4) . .
O30 Ho1 O29 81.9(4) . .
O30 Ho1 O33 71.0(4) . .
O31 Ho1 O16 74.7(4) . .
O31 Ho1 O18 80.6(4) . .
O31 Ho1 O28 147.9(4) . .
O31 Ho1 O29 140.4(4) . .
O31 Ho1 O30 104.8(5) . .
O31 Ho1 O32 78.8(5) . .
O31 Ho1 O33 71.8(5) . .
O32 Ho1 O16 140.4(3) . .
O32 Ho1 O28 112.6(4) . .
O32 Ho1 O29 74.3(4) . .
O32 Ho1 O30 143.7(4) . .
O32 Ho1 O33 76.3(4) . .
O33 Ho1 O16 120.8(4) . .
O33 Ho1 O29 74.0(5) . .
O1 Mo1 O4 77.4(4) . .
O1 Mo1 O5 76.9(4) . 2_576
O1 Mo1 O5 143.2(4) . .
O2 Mo1 O1 99.1(4) . .
O2 Mo1 O4 158.5(4) . .
O2 Mo1 O5 77.6(4) . 2_576
O2 Mo1 O5 98.7(4) . .
O3 Mo1 O1 105.5(4) . .
O3 Mo1 O2 101.8(5) . .
O3 Mo1 O4 99.5(5) . .
O3 Mo1 O5 177.6(4) . 2_576
O3 Mo1 O5 101.9(5) . .
O4 Mo1 O5 80.9(4) . 2_576
O5 Mo1 O4 74.2(4) . .
O5 Mo1 O5 75.9(4) . 2_576
O4 Mo2 O2 82.0(4) . 2_576
O4 Mo2 O5 72.0(4) . .
O4 Mo2 O6 143.3(4) . .
O5 Mo2 O2 71.0(3) . 2_576
O6 Mo2 O2 77.7(4) . 2_576
O6 Mo2 O5 72.6(4) . .
O7 Mo2 O2 82.6(4) . 2_576
O7 Mo2 O4 103.1(5) . .
O7 Mo2 O5 153.5(5) . .
O7 Mo2 O6 104.1(5) . .
O7 Mo2 O8 104.9(5) . .
O8 Mo2 O2 171.7(4) . 2_576
O8 Mo2 O4 99.6(5) . .
O8 Mo2 O5 101.5(4) . .
O8 Mo2 O6 96.7(5) . .
O5 Mo3 O1 73.4(3) . 2_576
O6 Mo3 O1 82.6(4) . 2_576
O6 Mo3 O5 73.0(4) . .
O9 Mo3 O1 93.1(5) . 2_576
O9 Mo3 O5 163.4(5) . .
O9 Mo3 O6 96.0(5) . .
O9 Mo3 O10 105.2(5) . .
O9 Mo3 O11 101.1(5) . .
O10 Mo3 O1 161.0(4) . 2_576
O10 Mo3 O5 89.3(4) . .
O10 Mo3 O6 100.2(4) . .
O10 Mo3 O11 97.6(5) . .
O11 Mo3 O1 73.3(4) . 2_576
O11 Mo3 O5 84.6(4) . .
O11 Mo3 O6 151.0(4) . .
O4 Mo4 O1 69.3(4) 2_576 2_576
O11 Mo4 O1 72.8(4) . 2_576
O11 Mo4 O4 84.5(4) . 2_576
O11 Mo4 O14 155.3(4) . .
O12 Mo4 O1 94.0(5) . 2_576
O12 Mo4 O4 162.5(5) . 2_576
O12 Mo4 O11 95.8(5) . .
O12 Mo4 O14 93.1(5) . .
O13 Mo4 O1 159.3(5) . 2_576
O13 Mo4 O4 92.0(5) . 2_576
O13 Mo4 O11 97.4(5) . .
O13 Mo4 O12 105.3(6) . .
O13 Mo4 O14 102.3(5) . .
O14 Mo4 O1 83.7(4) . 2_576
O14 Mo4 O4 80.2(4) . 2_576
O14 Mo5 O17 160.5(4) . .
O14 Mo5 O22 85.6(4) . 2_677
O14 Mo5 O25 89.7(4) . 2_677
O15 Mo5 O14 103.5(5) . .
O15 Mo5 O16 105.2(5) . .
O15 Mo5 O17 90.4(4) . .
O15 Mo5 O22 93.5(4) . 2_677
O15 Mo5 O25 157.9(4) . 2_677
O16 Mo5 O14 98.5(4) . .
O16 Mo5 O17 90.7(4) . .
O16 Mo5 O22 159.1(4) . 2_677
O16 Mo5 O25 90.0(4) . 2_677
O17 Mo5 O22 79.9(4) . 2_677
O17 Mo5 O25 73.1(4) . 2_677
O22 Mo5 O25 69.5(3) 2_677 2_677
O17 Mo6 O20 85.0(4) . .
O17 Mo6 O21 150.0(4) . .
O17 Mo6 O25 73.9(4) . 2_677
O18 Mo6 O17 101.0(5) . .
O18 Mo6 O20 155.4(4) . .
O18 Mo6 O21 92.3(4) . .
O18 Mo6 O25 85.0(4) . 2_677
O19 Mo6 O17 103.6(5) . .
O19 Mo6 O18 105.2(5) . .
O19 Mo6 O20 96.4(4) . .
O19 Mo6 O21 98.6(4) . .
O19 Mo6 O25 169.8(4) . 2_677
O20 Mo6 O25 73.7(3) . 2_677
O21 Mo6 O20 72.6(4) . .
O21 Mo6 O25 80.7(4) . 2_677
O20 Mo7 O26 71.1(3) . 2_677
O21 Mo7 O20 72.8(4) . .
O21 Mo7 O22 143.7(4) . .
O21 Mo7 O26 79.6(4) . 2_677
O22 Mo7 O20 72.1(4) . .
O22 Mo7 O26 80.9(4) . 2_677
O23 Mo7 O20 101.0(4) . .
O23 Mo7 O21 97.0(4) . .
O23 Mo7 O22 98.2(5) . .
O23 Mo7 O26 172.0(4) . 2_677
O24 Mo7 O20 154.2(4) . .
O24 Mo7 O21 104.0(5) . .
O24 Mo7 O22 103.7(4) . .
O24 Mo7 O23 104.8(5) . .
O24 Mo7 O26 83.1(4) . 2_677
O20 Mo8 O20 75.4(4) . 2_677
O20 Mo8 O22 74.2(4) . .
O22 Mo8 O20 79.8(3) . 2_677
O25 Mo8 O20 76.7(4) . 2_677
O25 Mo8 O20 142.3(4) . .
O25 Mo8 O22 76.4(4) . .
O26 Mo8 O20 76.8(4) . 2_677
O26 Mo8 O20 98.0(4) . .
O26 Mo8 O22 156.5(4) . .
O26 Mo8 O25 99.7(4) . .
O27 Mo8 O20 103.0(4) . .
O27 Mo8 O20 178.4(4) . 2_677
O27 Mo8 O22 99.9(4) . .
O27 Mo8 O25 104.8(4) . .
O27 Mo8 O26 103.5(4) . .
Mo1 O1 Mo3 112.1(4) . 2_576
Mo1 O1 Mo4 107.7(4) . 2_576
Mo4 O1 Mo3 92.6(3) 2_576 2_576
Mo1 O2 Mo2 114.7(4) . 2_576
Mo1 O4 Mo4 103.9(4) . 2_576
Mo2 O4 Mo1 107.5(4) . .
Mo2 O4 Mo4 148.1(5) . 2_576
Mo1 O5 Mo1 104.1(4) . 2_576
Mo1 O5 Mo2 101.3(4) . .
Mo1 O5 Mo3 152.2(5) . .
Mo2 O5 Mo1 96.6(4) . 2_576
Mo3 O5 Mo1 96.8(3) . 2_576
Mo3 O5 Mo2 94.1(4) . .
Mo2 O6 Mo3 115.0(5) . .
Mo3 O11 Mo4 117.2(5) . .
Mo5 O14 Mo4 156.9(6) . .
Mo5 O16 Ho1 146.0(5) . .
Mo6 O17 Mo5 116.6(5) . .
Mo6 O18 Ho1 148.9(6) . .
Mo6 O20 Mo7 96.5(3) . .
Mo6 O20 Mo8 98.6(3) . 2_677
Mo7 O20 Mo8 96.4(3) . 2_677
Mo8 O20 Mo6 148.5(5) . .
Mo8 O20 Mo7 101.8(4) . .
Mo8 O20 Mo8 104.6(4) . 2_677
Mo7 O21 Mo6 112.9(5) . .
Mo5 O22 Mo8 103.4(4) 2_677 .
Mo7 O22 Mo5 149.1(5) . 2_677
Mo7 O22 Mo8 106.4(4) . .
Mo5 O25 Mo6 91.1(3) 2_677 2_677
Mo8 O25 Mo5 108.3(4) . 2_677
Mo8 O25 Mo6 110.8(4) . 2_677
Mo8 O26 Mo7 115.6(4) . 2_677

loop_
_geom_bond_atom_site_label_1
_geom_bond_atom_site_label_2
_geom_bond_distance
_geom_bond_site_symmetry_2
Ho1 O16 2.425(10) .
Ho1 O18 2.331(10) .
Ho1 O28 2.349(10) .
Ho1 O29 2.401(11) .
Ho1 O30 2.351(10) .
Ho1 O31 2.303(11) .
Ho1 O32 2.331(11) .
Ho1 O33 2.387(12) .
Mo1 O1 1.890(9) .
Mo1 O2 1.780(10) .
Mo1 O3 1.694(9) .
Mo1 O4 2.126(10) .
Mo1 O5 1.945(10) .
Mo1 O5 2.397(10) 2_576
Mo2 O2 2.328(9) 2_576
Mo2 O4 1.904(10) .
Mo2 O5 2.253(10) .
Mo2 O6 1.941(10) .
Mo2 O7 1.718(11) .
Mo2 O8 1.726(11) .
Mo3 O1 2.276(9) 2_576
Mo3 O5 2.230(9) .
Mo3 O6 1.948(10) .
Mo3 O9 1.694(12) .
Mo3 O10 1.728(10) .
Mo3 O11 1.910(10) .
Mo4 O1 2.273(9) 2_576
Mo4 O4 2.154(9) 2_576
Mo4 O11 1.943(10) .
Mo4 O12 1.724(12) .
Mo4 O13 1.715(11) .
Mo4 O14 1.963(10) .
Mo5 O14 1.835(10) .
Mo5 O15 1.720(10) .
Mo5 O16 1.754(10) .
Mo5 O17 2.053(10) .
Mo5 O22 2.120(9) 2_677
Mo5 O25 2.241(9) 2_677
Mo6 O17 1.822(10) .
Mo6 O18 1.755(10) .
Mo6 O19 1.697(10) .
Mo6 O20 2.163(9) .
Mo6 O21 2.027(9) .
Mo6 O25 2.376(9) 2_677
Mo7 O20 2.244(9) .
Mo7 O21 1.917(10) .
Mo7 O22 1.934(9) .
Mo7 O23 1.719(10) .
Mo7 O24 1.714(10) .
Mo7 O26 2.362(9) 2_677
Mo8 O20 2.460(9) 2_677
Mo8 O20 1.951(9) .
Mo8 O22 2.137(9) .
Mo8 O25 1.872(9) .
Mo8 O26 1.769(9) .
Mo8 O27 1.690(10) .

loop_
_exptl_oxdiff_crystal_face_indexfrac_h
_exptl_oxdiff_crystal_face_indexfrac_k
_exptl_oxdiff_crystal_face_indexfrac_l
_exptl_oxdiff_crystal_face_x
_exptl_oxdiff_crystal_face_y
_exptl_oxdiff_crystal_face_z
3.0029 -6.9900 -1.9994 -0.2741 0.2197 -0.9178
-3.0029 6.9900 1.9994 0.2741 -0.2197 0.9178
4.0058 2.9965 7.9926 -0.5906 0.7121 0.3962
-4.0058 -2.9965 -7.9926 0.5906 -0.7121 -0.3962
4.9988 3.0036 -5.0048 -0.8069 -0.6626 -0.0341
-4.9988 -3.0036 5.0048 0.8069 0.6626 0.0341
-3.0002 5.9890 5.9988 0.3203 0.2640 0.9325
